data_9015996
loop_
_publ_author_name
'Lussier, A. J.'
'Abdu, Y.'
'Hawthorne, F. C.'
'Michaelis, V. K.'
'Aguiar, P. M.'
'Kroeker, S.'

_publ_section_title
;
 Oscillatory zoned liddicoatite from Anjanabonoina, central Madigascar.
 I. Crystal chemistry and structure by SREF and 11B and 27Al MAS NMR spectroscopy
 Sample: L20, ordered model
;
_journal_name_full 'The Canadian Mineralogist'
_journal_page_first 63
_journal_page_last 88
_journal_paper_doi 10.3749/canmin.49.1.63
_journal_volume 49
_journal_year 2011
_chemical_compound_source 'Anjanabonoina, central Madagascar'
_chemical_formula_sum
'Al7.308 B3 Ca0.691 F0.679 Fe0.054 H3.321 Li1.611 Mg0.003 Mn0.024 Na0.234 O30.321 Pb0.006 Si6 Ti0.003'
_chemical_name_mineral Fluor-liddicoatite
_space_group_IT_number 160
_symmetry_space_group_name_Hall 'R 3 -2"'
_symmetry_space_group_name_H-M 'R 3 m :H'
_cell_angle_alpha 90
_cell_angle_beta 90
_cell_angle_gamma 120
_cell_length_a 15.8303
_cell_length_b 15.8303
_cell_length_c 7.1017
_cell_formula_units_Z 3
_cell_volume 1541.243
_database_code_amcsd 0018434
_exptl_crystal_density_diffrn 3.069
_cod_original_sg_symbol_H-M 'R 3 m'
_cod_original_formula_sum 'Ca.691 Na.234 Pb.006 Ti.003 Al7.308 Fe.054 Mg.003 Mn.024 Li1.611 Si6 B3 F.679 O30.321 H3.321'
_cod_database_code 9015996

loop_
_space_group_symop_operation_xyz
x,y,z
2/3+x,1/3+y,1/3+z
1/3+x,2/3+y,2/3+z
x,x-y,z
2/3+x,1/3+x-y,1/3+z
1/3+x,2/3+x-y,2/3+z
-y,-x,z
2/3-y,1/3-x,1/3+z
1/3-y,2/3-x,2/3+z
-x+y,y,z
2/3-x+y,1/3+y,1/3+z
1/3-x+y,2/3+y,2/3+z
-y,x-y,z
2/3-y,1/3+x-y,1/3+z
1/3-y,2/3+x-y,2/3+z
-x+y,-x,z
2/3-x+y,1/3-x,1/3+z
1/3-x+y,2/3-x,2/3+z

loop_
_atom_site_label
_atom_site_fract_x
_atom_site_fract_y
_atom_site_fract_z
_atom_site_occupancy
_atom_site_U_iso_or_equiv
CaX 0.00000 0.00000 0.76161 0.69100 0.01360
NaX 0.00000 0.00000 0.76161 0.23400 0.01360
PbX 0.00000 0.00000 0.76161 0.00600 0.01360
TiY 0.06175 0.93825 0.36394 0.00100 0.01030
AlY 0.06175 0.93825 0.36394 0.43600 0.01030
FeY 0.06175 0.93825 0.36394 0.01800 0.01030
MgY 0.06175 0.93825 0.36394 0.00100 0.01030
MnY 0.06175 0.93825 0.36394 0.00800 0.01030
LiY 0.06175 0.93825 0.36394 0.53700 0.01030
AlZ 0.25959 0.29668 0.38827 1.00000 0.00590
SiT 0.19017 0.19207 0.00000 1.00000 0.00471
B 0.89135 0.10865 0.54480 1.00000 0.00700
F(1o) 0.00000 0.00000 0.21170 0.67900 0.04910
O-H(1o) 0.00000 0.00000 0.21170 0.32100 0.04910
O(2o) 0.94025 0.05975 0.51930 1.00000 0.01570
O(3) 0.13470 0.86530 0.49020 1.00000 0.01040
O(4) 0.90792 0.09208 0.92520 1.00000 0.00770
O(5) 0.09194 0.90806 0.90370 1.00000 0.00780
O(6) 0.18585 0.19565 0.22351 1.00000 0.00680
O(7) 0.28545 0.28601 0.91848 1.00000 0.00590
O(8) 0.26981 0.20944 0.55806 1.00000 0.00690
H(3) 0.12930 0.87080 0.62400 1.00000 0.01500

loop_
_cod_related_entry_id
_cod_related_entry_database
_cod_related_entry_code
1 AMCSD 0018434
